data_7150729
loop_
_publ_author_name
'Bragnier, Nicolas'
'Guillot, Regis'
'Scherrmann, Marie-Christine'

_publ_section_title
;
 Diastereoselective addition of sugar radicals to camphorsultam
 glyoxilic oxime ether: a route toward C-glycosylthreonine and
 allothreonine
;
_journal_issue 19
_journal_name_full 'Organic &amp; Biomolecular Chemistry'
_journal_page_first 3918
_journal_page_last 3921
_journal_paper_doi 10.1039/b910050d
_journal_volume 7
_journal_year 2009
_chemical_absolute_configuration ad
_chemical_formula_moiety 'C36 H50 N2 O13 S'
_chemical_formula_sum 'C36 H50 N2 O13 S'
_chemical_formula_weight 750.85
_space_group_IT_number 4
_symmetry_cell_setting monoclinic
_symmetry_Int_Tables_number 4
_symmetry_space_group_name_Hall 'P 2yb'
_symmetry_space_group_name_H-M 'P 1 21 1'
_atom_sites_solution_hydrogens geom
_atom_sites_solution_primary direct
_atom_sites_solution_secondary difmap
_audit_creation_method SHELXL-97
_cell_angle_alpha 90.00
_cell_angle_beta 94.036(2)
_cell_angle_gamma 90.00
_cell_formula_units_Z 2
_cell_length_a 8.9756(5)
_cell_length_b 17.3489(10)
_cell_length_c 12.2509(7)
_cell_measurement_reflns_used 5446
_cell_measurement_temperature 100(1)
_cell_measurement_theta_max 30.47
_cell_measurement_theta_min 2.56
_cell_volume 1902.94(19)
_computing_cell_refinement 'Bruker SMART'
_computing_data_collection 'Bruker SMART'
_computing_data_reduction 'Bruker SAINT'
_computing_molecular_graphics 'Bruker SHELXTL'
_computing_publication_material 'Bruker SHELXTL'
_computing_structure_refinement 'Bruker SHELXTL'
_computing_structure_solution 'Bruker SHELXTL'
_diffrn_ambient_temperature 100(1)
_diffrn_measured_fraction_theta_full 0.996
_diffrn_measured_fraction_theta_max 0.862
_diffrn_measurement_device_type 'CCD area detector'
_diffrn_measurement_method 'phi and omega scans'
_diffrn_radiation_monochromator graphite
_diffrn_radiation_probe x-ray
_diffrn_radiation_type MoK\a
_diffrn_radiation_wavelength 0.71073
_diffrn_reflns_av_R_equivalents 0.0204
_diffrn_reflns_av_sigmaI/netI 0.0362
_diffrn_reflns_limit_h_max 12
_diffrn_reflns_limit_h_min -9
_diffrn_reflns_limit_k_max 23
_diffrn_reflns_limit_k_min -14
_diffrn_reflns_limit_l_max 17
_diffrn_reflns_limit_l_min -17
_diffrn_reflns_number 10784
_diffrn_reflns_theta_full 25.00
_diffrn_reflns_theta_max 30.81
_diffrn_reflns_theta_min 1.67
_diffrn_source 'fine-focus sealed tube'
_diffrn_source_type 'X8 Apex II Bruker ICMMO'
_exptl_absorpt_coefficient_mu 0.151
_exptl_absorpt_correction_T_max 0.991
_exptl_absorpt_correction_T_min 0.977
_exptl_absorpt_correction_type psi-scan
_exptl_absorpt_process_details SADABS
_exptl_crystal_colour none
_exptl_crystal_density_diffrn 1.310
_exptl_crystal_density_method 'not measured'
_exptl_crystal_F_000 800
_exptl_crystal_size_max 0.200
_exptl_crystal_size_mid 0.120
_exptl_crystal_size_min 0.080
_refine_diff_density_max 0.539
_refine_diff_density_min -0.480
_refine_diff_density_rms 0.054
_refine_ls_abs_structure_details 'Flack H D (1983), Acta Cryst. A39, 876-881'
_refine_ls_abs_structure_Flack 0.04(5)
_refine_ls_extinction_method none
_refine_ls_goodness_of_fit_ref 1.033
_refine_ls_hydrogen_treatment constr
_refine_ls_matrix_type full
_refine_ls_number_parameters 476
_refine_ls_number_reflns 7481
_refine_ls_number_restraints 1
_refine_ls_restrained_S_all 1.033
_refine_ls_R_factor_all 0.0386
_refine_ls_R_factor_gt 0.0339
_refine_ls_shift/su_max 0.015
_refine_ls_shift/su_mean 0.000
_refine_ls_structure_factor_coef Fsqd
_refine_ls_weighting_details 'calc w=1/[\s^2^(Fo^2^)+(0.0502P)^2^+0.3016P] where P=(Fo^2^+2Fc^2^)/3'
_refine_ls_weighting_scheme calc
_refine_ls_wR_factor_gt 0.0857
_refine_ls_wR_factor_ref 0.0882
_reflns_number_gt 6895
_reflns_number_total 7481
_reflns_threshold_expression >2sigma(I)
_cod_data_source_file b910050d.txt
_cod_data_source_block 265GuillotICMMO
_cod_original_sg_symbol_H-M 'P 21'
_cod_database_code 7150729

loop_
_symmetry_equiv_pos_as_xyz
'x, y, z'
'-x, y+1/2, -z'

loop_
_atom_site_label
_atom_site_type_symbol
_atom_site_fract_x
_atom_site_fract_y
_atom_site_fract_z
_atom_site_U_iso_or_equiv
_atom_site_adp_type
_atom_site_occupancy
_atom_site_symmetry_multiplicity
_atom_site_calc_flag
_atom_site_refinement_flags
_atom_site_disorder_assembly
_atom_site_disorder_group
C18 C 0.6545(2) 0.11866(18) 0.24932(16) 0.0364(6) Uani 1 1 d . . .
H18 H 0.6762 0.1399 0.3183 0.044 Uiso 1 1 calc R . .
C19 C 0.6792(2) 0.04143(17) 0.23223(18) 0.0366(6) Uani 1 1 d . . .
H19 H 0.7191 0.0107 0.2892 0.044 Uiso 1 1 calc R . .
C20 C 0.6442(3) 0.00942(16) 0.12960(18) 0.0334(5) Uani 1 1 d . . .
H20 H 0.6595 -0.0429 0.1180 0.040 Uiso 1 1 calc R . .
C1 C 0.0876(2) -0.15075(12) -0.22228(15) 0.0198(4) Uani 1 1 d . . .
H1A H 0.1502 -0.1715 -0.2766 0.024 Uiso 1 1 calc R . .
H1B H 0.0552 -0.1929 -0.1777 0.024 Uiso 1 1 calc R . .
C2 C -0.0472(2) -0.10949(11) -0.27803(14) 0.0161(4) Uani 1 1 d . . .
C3 C -0.0939(2) -0.13102(12) -0.39741(15) 0.0200(4) Uani 1 1 d . . .
H3A H -0.1031 -0.1864 -0.4064 0.024 Uiso 1 1 calc R . .
H3B H -0.0231 -0.1115 -0.4469 0.024 Uiso 1 1 calc R . .
C4 C -0.2483(2) -0.09040(12) -0.41663(15) 0.0209(4) Uani 1 1 d . . .
H4A H -0.2457 -0.0511 -0.4729 0.025 Uiso 1 1 calc R . .
H4B H -0.3263 -0.1273 -0.4377 0.025 Uiso 1 1 calc R . .
C5 C -0.2730(2) -0.05420(11) -0.30429(15) 0.0174(4) Uani 1 1 d . . .
H5A H -0.3777 -0.0431 -0.2925 0.021 Uiso 1 1 calc R . .
C6 C -0.1988(2) -0.11298(11) -0.22331(15) 0.0176(4) Uani 1 1 d . . .
C7 C -0.1975(2) -0.08827(13) -0.10285(14) 0.0222(4) Uani 1 1 d . . .
H7A H -0.1343 -0.1224 -0.0587 0.033 Uiso 1 1 calc R . .
H7B H -0.2972 -0.0904 -0.0793 0.033 Uiso 1 1 calc R . .
H7C H -0.1601 -0.0366 -0.0952 0.033 Uiso 1 1 calc R . .
C8 C -0.2737(2) -0.19270(13) -0.22906(19) 0.0272(4) Uani 1 1 d . . .
H8A H -0.2248 -0.2260 -0.1752 0.041 Uiso 1 1 calc R . .
H8B H -0.2658 -0.2143 -0.3006 0.041 Uiso 1 1 calc R . .
H8C H -0.3771 -0.1876 -0.2150 0.041 Uiso 1 1 calc R . .
C9 C -0.16849(19) 0.01594(11) -0.28940(14) 0.0164(3) Uani 1 1 d . . .
H9A H -0.1860 0.0441 -0.2231 0.020 Uiso 1 1 calc R . .
H9B H -0.1805 0.0506 -0.3515 0.020 Uiso 1 1 calc R . .
C10 C -0.0119(2) -0.02230(11) -0.28165(14) 0.0149(3) Uani 1 1 d . . .
H10A H 0.0420 -0.0098 -0.3462 0.018 Uiso 1 1 calc R . .
C11 C 0.12002(19) 0.07143(11) -0.15596(13) 0.0149(3) Uani 1 1 d . . .
C12 C 0.18507(19) 0.08841(11) -0.03966(13) 0.0149(3) Uani 1 1 d . . .
H12A H 0.2543 0.0471 -0.0157 0.018 Uiso 1 1 calc R . .
C13 C 0.05320(19) 0.09023(12) 0.03567(13) 0.0165(4) Uani 1 1 d . . .
H13 H 0.0021 0.0403 0.0295 0.020 Uiso 1 1 calc R . .
C14 C -0.0608(2) 0.15324(14) 0.00140(15) 0.0227(4) Uani 1 1 d . . .
H14A H -0.1393 0.1533 0.0507 0.034 Uiso 1 1 calc R . .
H14B H -0.1022 0.1433 -0.0716 0.034 Uiso 1 1 calc R . .
H14C H -0.0121 0.2025 0.0037 0.034 Uiso 1 1 calc R . .
C15 C 0.5158(2) 0.18468(13) -0.03604(16) 0.0236(4) Uani 1 1 d . . .
H15A H 0.4923 0.2355 -0.0089 0.028 Uiso 1 1 calc R . .
H15B H 0.5981 0.1902 -0.0827 0.028 Uiso 1 1 calc R . .
C16 C 0.5646(2) 0.13389(13) 0.05950(15) 0.0222(4) Uani 1 1 d . . .
C17 C 0.5971(2) 0.16510(15) 0.16356(16) 0.0289(5) Uani 1 1 d . . .
H17 H 0.5803 0.2172 0.1757 0.035 Uiso 1 1 calc R . .
C21 C 0.5864(2) 0.05591(14) 0.04440(17) 0.0260(4) Uani 1 1 d . . .
H21 H 0.5620 0.0341 -0.0239 0.031 Uiso 1 1 calc R . .
C22 C 0.1043(2) 0.10293(11) 0.15651(13) 0.0167(4) Uani 1 1 d . . .
H22A H 0.1565 0.1519 0.1626 0.020 Uiso 1 1 calc R . .
H22B H 0.0161 0.1074 0.1974 0.020 Uiso 1 1 calc R . .
C23 C 0.2046(2) 0.04180(11) 0.21086(14) 0.0151(3) Uani 1 1 d . . .
H23 H 0.2946 0.0368 0.1705 0.018 Uiso 1 1 calc R . .
C24 C 0.25012(19) 0.06284(11) 0.32939(13) 0.0140(3) Uani 1 1 d . . .
H24 H 0.3124 0.1093 0.3318 0.017 Uiso 1 1 calc R . .
C25 C 0.3348(2) -0.00340(11) 0.38844(13) 0.0146(3) Uani 1 1 d . . .
H25 H 0.4365 -0.0058 0.3642 0.018 Uiso 1 1 calc R . .
C26 C 0.25862(18) -0.08026(12) 0.36757(13) 0.0148(3) Uani 1 1 d . . .
H26 H 0.1691 -0.0840 0.4087 0.018 Uiso 1 1 calc R . .
C27 C 0.2184(2) -0.09169(11) 0.24493(13) 0.0170(4) Uani 1 1 d . . .
H27 H 0.3106 -0.0906 0.2066 0.020 Uiso 1 1 calc R . .
C28 C 0.1386(2) -0.16642(12) 0.21848(15) 0.0210(4) Uani 1 1 d . . .
H28A H 0.1051 -0.1675 0.1415 0.025 Uiso 1 1 calc R . .
H28B H 0.2065 -0.2093 0.2331 0.025 Uiso 1 1 calc R . .
C29 C -0.1235(2) -0.18546(12) 0.23068(15) 0.0225(4) Uani 1 1 d . . .
C30 C -0.2424(3) -0.19283(15) 0.30840(17) 0.0322(5) Uani 1 1 d . . .
H30A H -0.2625 -0.1432 0.3387 0.048 Uiso 1 1 calc R . .
H30B H -0.2100 -0.2276 0.3663 0.048 Uiso 1 1 calc R . .
H30C H -0.3317 -0.2125 0.2705 0.048 Uiso 1 1 calc R . .
C31 C 0.3399(2) -0.18147(11) 0.49157(15) 0.0170(4) Uani 1 1 d . . .
C32 C 0.4502(2) -0.24545(12) 0.50824(18) 0.0246(4) Uani 1 1 d . . .
H32A H 0.4794 -0.2504 0.5848 0.037 Uiso 1 1 calc R . .
H32B H 0.5365 -0.2344 0.4689 0.037 Uiso 1 1 calc R . .
H32C H 0.4056 -0.2928 0.4817 0.037 Uiso 1 1 calc R . .
C33 C 0.4577(2) 0.05453(11) 0.54719(14) 0.0158(4) Uani 1 1 d . . .
C34 C 0.4313(2) 0.07980(12) 0.66112(14) 0.0196(4) Uani 1 1 d . . .
H34A H 0.3541 0.1182 0.6585 0.029 Uiso 1 1 calc R . .
H34B H 0.5218 0.1011 0.6952 0.029 Uiso 1 1 calc R . .
H34C H 0.4012 0.0363 0.7027 0.029 Uiso 1 1 calc R . .
C35 C 0.1153(2) 0.13931(10) 0.45063(13) 0.0148(3) Uani 1 1 d . . .
C36 C -0.0320(2) 0.14975(12) 0.49886(15) 0.0208(4) Uani 1 1 d . . .
H36A H -0.0177 0.1490 0.5772 0.031 Uiso 1 1 calc R . .
H36B H -0.0981 0.1087 0.4748 0.031 Uiso 1 1 calc R . .
H36C H -0.0747 0.1983 0.4755 0.031 Uiso 1 1 calc R . .
N1 N 0.08126(17) -0.00510(9) -0.17996(12) 0.0156(3) Uani 1 1 d . . .
N2 N 0.26313(16) 0.16172(10) -0.03284(12) 0.0159(3) Uani 1 1 d . . .
H2 H 0.2388 0.2014 0.0041 0.019 Uiso 1 1 calc R . .
O1 O 0.17755(16) -0.09437(9) -0.02418(10) 0.0253(3) Uani 1 1 d . . .
O2 O 0.33644(15) -0.07119(10) -0.17476(12) 0.0278(3) Uani 1 1 d . . .
O3 O 0.08656(15) 0.12188(8) -0.22154(10) 0.0189(3) Uani 1 1 d . . .
O4 O 0.38932(13) 0.15568(9) -0.09960(10) 0.0202(3) Uani 1 1 d . . .
O5 O 0.01154(16) -0.17402(9) 0.28416(10) 0.0226(3) Uani 1 1 d . . .
O6 O 0.36368(15) -0.14028(8) 0.40082(10) 0.0171(3) Uani 1 1 d . . .
O7 O 0.34151(14) 0.01098(8) 0.50476(9) 0.0161(3) Uani 1 1 d . . .
O8 O 0.11438(13) 0.07726(8) 0.38383(9) 0.0150(3) Uani 1 1 d . . .
O9 O -0.14295(18) -0.18945(10) 0.13248(11) 0.0300(3) Uani 1 1 d . . .
O10 O 0.22172(15) 0.18085(8) 0.46851(11) 0.0206(3) Uani 1 1 d . . .
O11 O 0.56435(14) 0.06993(8) 0.49723(10) 0.0192(3) Uani 1 1 d . . .
O12 O 0.23964(17) -0.16916(10) 0.54867(12) 0.0302(4) Uani 1 1 d . . .
O13 O 0.12548(14) -0.02979(8) 0.20582(10) 0.0169(3) Uani 1 1 d . . .
S S 0.18929(5) -0.08121(3) -0.13858(3) 0.01725(9) Uani 1 1 d . . .

loop_
_atom_site_aniso_label
_atom_site_aniso_U_11
_atom_site_aniso_U_22
_atom_site_aniso_U_33
_atom_site_aniso_U_23
_atom_site_aniso_U_13
_atom_site_aniso_U_12
C18 0.0246(10) 0.0671(18) 0.0175(8) -0.0062(11) 0.0011(8) 0.0107(11)
C19 0.0266(11) 0.0616(18) 0.0218(10) 0.0063(11) 0.0024(8) 0.0173(11)
C20 0.0290(11) 0.0404(14) 0.0311(11) 0.0033(10) 0.0045(9) 0.0093(10)
C1 0.0246(9) 0.0165(10) 0.0186(8) -0.0018(7) 0.0026(7) 0.0064(7)
C2 0.0187(8) 0.0154(9) 0.0143(7) -0.0009(6) 0.0024(6) 0.0019(7)
C3 0.0215(9) 0.0215(10) 0.0169(8) -0.0040(7) 0.0017(7) 0.0028(8)
C4 0.0207(8) 0.0211(10) 0.0205(8) -0.0041(8) -0.0023(7) -0.0001(8)
C5 0.0157(8) 0.0153(9) 0.0213(8) -0.0007(7) 0.0012(7) 0.0016(7)
C6 0.0190(8) 0.0148(9) 0.0195(8) 0.0010(7) 0.0049(7) 0.0013(7)
C7 0.0250(9) 0.0230(10) 0.0194(8) 0.0036(8) 0.0066(7) 0.0011(8)
C8 0.0300(11) 0.0165(10) 0.0358(11) 0.0014(9) 0.0076(9) -0.0033(8)
C9 0.0170(8) 0.0155(9) 0.0164(8) 0.0013(7) -0.0008(6) 0.0010(7)
C10 0.0165(8) 0.0168(9) 0.0113(7) 0.0017(6) -0.0010(6) 0.0010(7)
C11 0.0126(7) 0.0193(9) 0.0128(7) -0.0002(7) 0.0015(6) -0.0008(7)
C12 0.0146(8) 0.0186(9) 0.0113(7) -0.0001(7) -0.0009(6) 0.0006(7)
C13 0.0158(8) 0.0217(10) 0.0121(7) -0.0003(7) 0.0011(6) -0.0021(7)
C14 0.0153(8) 0.0351(12) 0.0176(8) 0.0021(8) 0.0016(6) 0.0037(8)
C15 0.0149(8) 0.0297(11) 0.0262(9) 0.0023(8) 0.0020(7) -0.0054(8)
C16 0.0104(8) 0.0344(12) 0.0219(8) -0.0002(8) 0.0026(7) -0.0010(8)
C17 0.0179(9) 0.0438(14) 0.0255(10) -0.0075(10) 0.0054(7) 0.0061(9)
C21 0.0222(9) 0.0335(12) 0.0223(9) 0.0003(8) 0.0013(7) 0.0014(9)
C22 0.0216(9) 0.0163(9) 0.0123(7) 0.0004(6) 0.0013(6) 0.0000(7)
C23 0.0177(8) 0.0149(9) 0.0128(7) -0.0012(6) 0.0024(6) -0.0036(7)
C24 0.0152(8) 0.0147(9) 0.0122(7) -0.0004(6) 0.0029(6) -0.0020(7)
C25 0.0170(8) 0.0173(9) 0.0098(7) 0.0011(6) 0.0025(6) -0.0015(7)
C26 0.0167(7) 0.0142(8) 0.0136(7) 0.0012(7) 0.0029(6) 0.0009(7)
C27 0.0221(8) 0.0166(9) 0.0125(7) -0.0005(7) 0.0032(6) -0.0024(7)
C28 0.0304(10) 0.0167(10) 0.0161(8) -0.0026(7) 0.0028(7) -0.0038(8)
C29 0.0334(10) 0.0140(9) 0.0198(8) 0.0015(7) -0.0014(8) -0.0079(8)
C30 0.0336(11) 0.0404(14) 0.0225(9) 0.0062(9) 0.0012(8) -0.0116(10)
C31 0.0170(8) 0.0158(9) 0.0181(8) 0.0007(7) 0.0002(7) -0.0023(7)
C32 0.0222(10) 0.0183(10) 0.0333(11) 0.0063(8) 0.0026(8) 0.0014(8)
C33 0.0191(8) 0.0135(9) 0.0144(7) 0.0020(6) -0.0030(6) 0.0037(7)
C34 0.0245(9) 0.0207(10) 0.0133(7) -0.0019(7) -0.0008(7) 0.0034(8)
C35 0.0198(8) 0.0132(9) 0.0113(7) 0.0038(6) -0.0011(6) 0.0036(7)
C36 0.0220(9) 0.0212(10) 0.0201(8) 0.0014(8) 0.0063(7) 0.0026(8)
N1 0.0168(7) 0.0172(8) 0.0125(6) 0.0013(6) -0.0014(5) 0.0031(6)
N2 0.0129(7) 0.0197(8) 0.0157(6) -0.0041(6) 0.0044(5) 0.0002(6)
O1 0.0362(8) 0.0245(8) 0.0149(6) 0.0044(5) -0.0014(5) 0.0057(6)
O2 0.0188(6) 0.0311(9) 0.0338(7) 0.0041(7) 0.0036(6) 0.0048(6)
O3 0.0210(6) 0.0207(7) 0.0146(5) 0.0034(5) -0.0016(5) -0.0016(5)
O4 0.0143(6) 0.0307(8) 0.0161(6) 0.0000(6) 0.0041(5) -0.0029(6)
O5 0.0296(7) 0.0237(8) 0.0144(6) 0.0006(5) 0.0012(5) -0.0108(6)
O6 0.0187(6) 0.0158(7) 0.0173(6) 0.0014(5) 0.0051(5) 0.0035(5)
O7 0.0197(6) 0.0180(7) 0.0109(5) -0.0002(5) 0.0021(5) -0.0015(5)
O8 0.0157(6) 0.0165(7) 0.0130(5) -0.0018(5) 0.0030(4) -0.0011(5)
O9 0.0409(9) 0.0309(9) 0.0173(6) 0.0025(6) -0.0044(6) -0.0105(7)
O10 0.0209(6) 0.0175(7) 0.0234(6) -0.0038(5) 0.0023(5) -0.0014(5)
O11 0.0185(6) 0.0199(7) 0.0189(6) -0.0003(5) 0.0003(5) -0.0015(5)
O12 0.0306(8) 0.0356(9) 0.0262(7) 0.0119(7) 0.0137(6) 0.0113(7)
O13 0.0206(6) 0.0143(6) 0.0154(6) 0.0001(5) -0.0002(5) -0.0040(5)
S 0.01817(19) 0.0194(2) 0.01407(18) 0.00247(18) 0.00024(15) 0.00511(18)

loop_
_atom_type_symbol
_atom_type_description
_atom_type_scat_dispersion_real
_atom_type_scat_dispersion_imag
_atom_type_scat_source
C C 0.0033 0.0016 'International Tables Vol C Tables 4.2.6.8 and 6.1.1.4'
H H 0.0000 0.0000 'International Tables Vol C Tables 4.2.6.8 and 6.1.1.4'
N N 0.0061 0.0033 'International Tables Vol C Tables 4.2.6.8 and 6.1.1.4'
O O 0.0106 0.0060 'International Tables Vol C Tables 4.2.6.8 and 6.1.1.4'
S S 0.1246 0.1234 'International Tables Vol C Tables 4.2.6.8 and 6.1.1.4'

loop_
_geom_angle_atom_site_label_1
_geom_angle_atom_site_label_2
_geom_angle_atom_site_label_3
_geom_angle
_geom_angle_site_symmetry_1
_geom_angle_site_symmetry_3
_geom_angle_publ_flag
C19 C18 C17 120.2(2) . . ?
C19 C18 H18 119.9 . . ?
C17 C18 H18 119.9 . . ?
C18 C19 C20 119.9(2) . . ?
C18 C19 H19 120.1 . . ?
C20 C19 H19 120.1 . . ?
C19 C20 C21 119.7(2) . . ?
C19 C20 H20 120.1 . . ?
C21 C20 H20 120.1 . . ?
C2 C1 S 107.24(13) . . ?
C2 C1 H1A 110.3 . . ?
S C1 H1A 110.3 . . ?
C2 C1 H1B 110.3 . . ?
S C1 H1B 110.3 . . ?
H1A C1 H1B 108.5 . . ?
C1 C2 C3 117.80(15) . . ?
C1 C2 C10 108.32(15) . . ?
C3 C2 C10 104.64(15) . . ?
C1 C2 C6 118.55(15) . . ?
C3 C2 C6 102.20(14) . . ?
C10 C2 C6 103.69(14) . . ?
C2 C3 C4 102.36(14) . . ?
C2 C3 H3A 111.3 . . ?
C4 C3 H3A 111.3 . . ?
C2 C3 H3B 111.3 . . ?
C4 C3 H3B 111.3 . . ?
H3A C3 H3B 109.2 . . ?
C5 C4 C3 103.39(14) . . ?
C5 C4 H4A 111.1 . . ?
C3 C4 H4A 111.1 . . ?
C5 C4 H4B 111.1 . . ?
C3 C4 H4B 111.1 . . ?
H4A C4 H4B 109.0 . . ?
C9 C5 C6 102.40(14) . . ?
C9 C5 C4 107.62(15) . . ?
C6 C5 C4 102.84(15) . . ?
C9 C5 H5A 114.2 . . ?
C6 C5 H5A 114.2 . . ?
C4 C5 H5A 114.2 . . ?
C7 C6 C8 105.61(16) . . ?
C7 C6 C5 114.06(16) . . ?
C8 C6 C5 113.47(16) . . ?
C7 C6 C2 117.00(15) . . ?
C8 C6 C2 114.01(16) . . ?
C5 C6 C2 92.76(14) . . ?
C6 C7 H7A 109.5 . . ?
C6 C7 H7B 109.5 . . ?
H7A C7 H7B 109.5 . . ?
C6 C7 H7C 109.5 . . ?
H7A C7 H7C 109.5 . . ?
H7B C7 H7C 109.5 . . ?
C6 C8 H8A 109.5 . . ?
C6 C8 H8B 109.5 . . ?
H8A C8 H8B 109.5 . . ?
C6 C8 H8C 109.5 . . ?
H8A C8 H8C 109.5 . . ?
H8B C8 H8C 109.5 . . ?
C5 C9 C10 102.18(15) . . ?
C5 C9 H9A 111.3 . . ?
C10 C9 H9A 111.3 . . ?
C5 C9 H9B 111.3 . . ?
C10 C9 H9B 111.3 . . ?
H9A C9 H9B 109.2 . . ?
N1 C10 C2 106.11(14) . . ?
N1 C10 C9 114.88(14) . . ?
C2 C10 C9 103.51(14) . . ?
N1 C10 H10A 110.7 . . ?
C2 C10 H10A 110.7 . . ?
C9 C10 H10A 110.7 . . ?
O3 C11 N1 120.00(15) . . ?
O3 C11 C12 122.62(17) . . ?
N1 C11 C12 116.84(15) . . ?
N2 C12 C11 111.92(14) . . ?
N2 C12 C13 109.47(15) . . ?
C11 C12 C13 107.50(13) . . ?
N2 C12 H12A 109.3 . . ?
C11 C12 H12A 109.3 . . ?
C13 C12 H12A 109.3 . . ?
C22 C13 C14 108.04(15) . . ?
C22 C13 C12 112.82(13) . . ?
C14 C13 C12 111.93(15) . . ?
C22 C13 H13 108.0 . . ?
C14 C13 H13 108.0 . . ?
C12 C13 H13 108.0 . . ?
C13 C14 H14A 109.5 . . ?
C13 C14 H14B 109.5 . . ?
H14A C14 H14B 109.5 . . ?
C13 C14 H14C 109.5 . . ?
H14A C14 H14C 109.5 . . ?
H14B C14 H14C 109.5 . . ?
O4 C15 C16 113.34(17) . . ?
O4 C15 H15A 108.9 . . ?
C16 C15 H15A 108.9 . . ?
O4 C15 H15B 108.9 . . ?
C16 C15 H15B 108.9 . . ?
H15A C15 H15B 107.7 . . ?
C21 C16 C17 118.7(2) . . ?
C21 C16 C15 120.36(18) . . ?
C17 C16 C15 120.9(2) . . ?
C18 C17 C16 120.4(2) . . ?
C18 C17 H17 119.8 . . ?
C16 C17 H17 119.8 . . ?
C16 C21 C20 121.1(2) . . ?
C16 C21 H21 119.5 . . ?
C20 C21 H21 119.5 . . ?
C23 C22 C13 116.85(15) . . ?
C23 C22 H22A 108.1 . . ?
C13 C22 H22A 108.1 . . ?
C23 C22 H22B 108.1 . . ?
C13 C22 H22B 108.1 . . ?
H22A C22 H22B 107.3 . . ?
O13 C23 C22 108.13(14) . . ?
O13 C23 C24 110.37(14) . . ?
C22 C23 C24 111.23(15) . . ?
O13 C23 H23 109.0 . . ?
C22 C23 H23 109.0 . . ?
C24 C23 H23 109.0 . . ?
O8 C24 C23 107.56(13) . . ?
O8 C24 C25 108.50(13) . . ?
C23 C24 C25 111.16(15) . . ?
O8 C24 H24 109.9 . . ?
C23 C24 H24 109.9 . . ?
C25 C24 H24 109.9 . . ?
O7 C25 C26 107.83(13) . . ?
O7 C25 C24 108.74(14) . . ?
C26 C25 C24 112.22(14) . . ?
O7 C25 H25 109.3 . . ?
C26 C25 H25 109.3 . . ?
C24 C25 H25 109.3 . . ?
O6 C26 C25 108.03(14) . . ?
O6 C26 C27 106.69(14) . . ?
C25 C26 C27 110.62(14) . . ?
O6 C26 H26 110.5 . . ?
C25 C26 H26 110.5 . . ?
C27 C26 H26 110.5 . . ?
O13 C27 C28 108.59(15) . . ?
O13 C27 C26 108.93(15) . . ?
C28 C27 C26 113.45(15) . . ?
O13 C27 H27 108.6 . . ?
C28 C27 H27 108.6 . . ?
C26 C27 H27 108.6 . . ?
O5 C28 C27 109.91(15) . . ?
O5 C28 H28A 109.7 . . ?
C27 C28 H28A 109.7 . . ?
O5 C28 H28B 109.7 . . ?
C27 C28 H28B 109.7 . . ?
H28A C28 H28B 108.2 . . ?
O9 C29 O5 123.6(2) . . ?
O9 C29 C30 125.12(19) . . ?
O5 C29 C30 111.24(16) . . ?
C29 C30 H30A 109.5 . . ?
C29 C30 H30B 109.5 . . ?
H30A C30 H30B 109.5 . . ?
C29 C30 H30C 109.5 . . ?
H30A C30 H30C 109.5 . . ?
H30B C30 H30C 109.5 . . ?
O12 C31 O6 123.70(18) . . ?
O12 C31 C32 124.85(18) . . ?
O6 C31 C32 111.40(16) . . ?
C31 C32 H32A 109.5 . . ?
C31 C32 H32B 109.5 . . ?
H32A C32 H32B 109.5 . . ?
C31 C32 H32C 109.5 . . ?
H32A C32 H32C 109.5 . . ?
H32B C32 H32C 109.5 . . ?
O11 C33 O7 123.04(16) . . ?
O11 C33 C34 126.38(17) . . ?
O7 C33 C34 110.58(15) . . ?
C33 C34 H34A 109.5 . . ?
C33 C34 H34B 109.5 . . ?
H34A C34 H34B 109.5 . . ?
C33 C34 H34C 109.5 . . ?
H34A C34 H34C 109.5 . . ?
H34B C34 H34C 109.5 . . ?
O10 C35 O8 123.88(17) . . ?
O10 C35 C36 124.56(17) . . ?
O8 C35 C36 111.56(15) . . ?
C35 C36 H36A 109.5 . . ?
C35 C36 H36B 109.5 . . ?
H36A C36 H36B 109.5 . . ?
C35 C36 H36C 109.5 . . ?
H36A C36 H36C 109.5 . . ?
H36B C36 H36C 109.5 . . ?
C11 N1 C10 119.05(14) . . ?
C11 N1 S 123.24(12) . . ?
C10 N1 S 111.83(12) . . ?
O4 N2 C12 107.33(14) . . ?
O4 N2 H2 126.3 . . ?
C12 N2 H2 126.3 . . ?
C15 O4 N2 106.93(13) . . ?
C29 O5 C28 117.31(14) . . ?
C31 O6 C26 118.42(14) . . ?
C33 O7 C25 116.77(13) . . ?
C35 O8 C24 116.49(14) . . ?
C27 O13 C23 111.32(13) . . ?
O1 S O2 117.08(8) . . ?
O1 S N1 109.71(8) . . ?
O2 S N1 109.47(9) . . ?
O1 S C1 112.55(10) . . ?
O2 S C1 110.37(10) . . ?
N1 S C1 95.50(8) . . ?

loop_
_geom_bond_atom_site_label_1
_geom_bond_atom_site_label_2
_geom_bond_distance
_geom_bond_site_symmetry_2
_geom_bond_publ_flag
C18 C19 1.376(4) . ?
C18 C17 1.394(3) . ?
C18 H18 0.9300 . ?
C19 C20 1.390(3) . ?
C19 H19 0.9300 . ?
C20 C21 1.390(3) . ?
C20 H20 0.9300 . ?
C1 C2 1.525(3) . ?
C1 S 1.791(2) . ?
C1 H1A 0.9700 . ?
C1 H1B 0.9700 . ?
C2 C3 1.539(2) . ?
C2 C10 1.547(3) . ?
C2 C6 1.560(3) . ?
C3 C4 1.557(3) . ?
C3 H3A 0.9700 . ?
C3 H3B 0.9700 . ?
C4 C5 1.543(3) . ?
C4 H4A 0.9700 . ?
C4 H4B 0.9700 . ?
C5 C9 1.539(3) . ?
C5 C6 1.541(3) . ?
C5 H5A 0.9800 . ?
C6 C7 1.536(3) . ?
C6 C8 1.537(3) . ?
C7 H7A 0.9600 . ?
C7 H7B 0.9600 . ?
C7 H7C 0.9600 . ?
C8 H8A 0.9600 . ?
C8 H8B 0.9600 . ?
C8 H8C 0.9600 . ?
C9 C10 1.551(2) . ?
C9 H9A 0.9700 . ?
C9 H9B 0.9700 . ?
C10 N1 1.481(2) . ?
C10 H10A 0.9800 . ?
C11 O3 1.211(2) . ?
C11 N1 1.398(2) . ?
C11 C12 1.530(2) . ?
C12 N2 1.452(2) . ?
C12 C13 1.551(2) . ?
C12 H12A 0.9800 . ?
C13 C22 1.535(2) . ?
C13 C14 1.536(3) . ?
C13 H13 0.9800 . ?
C14 H14A 0.9600 . ?
C14 H14B 0.9600 . ?
C14 H14C 0.9600 . ?
C15 O4 1.422(2) . ?
C15 C16 1.505(3) . ?
C15 H15A 0.9700 . ?
C15 H15B 0.9700 . ?
C16 C21 1.381(3) . ?
C16 C17 1.397(3) . ?
C17 H17 0.9300 . ?
C21 H21 0.9300 . ?
C22 C23 1.515(2) . ?
C22 H22A 0.9700 . ?
C22 H22B 0.9700 . ?
C23 O13 1.430(2) . ?
C23 C24 1.525(2) . ?
C23 H23 0.9800 . ?
C24 O8 1.451(2) . ?
C24 C25 1.531(2) . ?
C24 H24 0.9800 . ?
C25 O7 1.4437(19) . ?
C25 C26 1.512(3) . ?
C25 H25 0.9800 . ?
C26 O6 1.444(2) . ?
C26 C27 1.533(2) . ?
C26 H26 0.9800 . ?
C27 O13 1.422(2) . ?
C27 C28 1.506(3) . ?
C27 H27 0.9800 . ?
C28 O5 1.447(2) . ?
C28 H28A 0.9700 . ?
C28 H28B 0.9700 . ?
C29 O9 1.205(2) . ?
C29 O5 1.352(2) . ?
C29 C30 1.485(3) . ?
C30 H30A 0.9600 . ?
C30 H30B 0.9600 . ?
C30 H30C 0.9600 . ?
C31 O12 1.198(2) . ?
C31 O6 1.351(2) . ?
C31 C32 1.491(3) . ?
C32 H32A 0.9600 . ?
C32 H32B 0.9600 . ?
C32 H32C 0.9600 . ?
C33 O11 1.202(2) . ?
C33 O7 1.361(2) . ?
C33 C34 1.498(2) . ?
C34 H34A 0.9600 . ?
C34 H34B 0.9600 . ?
C34 H34C 0.9600 . ?
C35 O10 1.204(2) . ?
C35 O8 1.352(2) . ?
C35 C36 1.497(2) . ?
C36 H36A 0.9600 . ?
C36 H36B 0.9600 . ?
C36 H36C 0.9600 . ?
N1 S 1.6946(16) . ?
N2 O4 1.4468(18) . ?
N2 H2 0.8600 . ?
O1 S 1.4312(13) . ?
O2 S 1.4331(14) . ?

loop_
_geom_torsion_atom_site_label_1
_geom_torsion_atom_site_label_2
_geom_torsion_atom_site_label_3
_geom_torsion_atom_site_label_4
_geom_torsion
_geom_torsion_site_symmetry_1
_geom_torsion_site_symmetry_2
_geom_torsion_site_symmetry_3
_geom_torsion_site_symmetry_4
_geom_torsion_publ_flag
C17 C18 C19 C20 -1.1(4) . . . . ?
C18 C19 C20 C21 0.9(3) . . . . ?
S C1 C2 C3 141.72(15) . . . . ?
S C1 C2 C10 23.33(17) . . . . ?
S C1 C2 C6 -94.31(17) . . . . ?
C1 C2 C3 C4 169.42(17) . . . . ?
C10 C2 C3 C4 -70.26(17) . . . . ?
C6 C2 C3 C4 37.61(19) . . . . ?
C2 C3 C4 C5 -2.55(19) . . . . ?
C3 C4 C5 C9 73.82(18) . . . . ?
C3 C4 C5 C6 -33.85(18) . . . . ?
C9 C5 C6 C7 64.39(19) . . . . ?
C4 C5 C6 C7 175.98(15) . . . . ?
C9 C5 C6 C8 -174.61(16) . . . . ?
C4 C5 C6 C8 -63.02(19) . . . . ?
C9 C5 C6 C2 -56.90(16) . . . . ?
C4 C5 C6 C2 54.69(15) . . . . ?
C1 C2 C6 C7 53.2(2) . . . . ?
C3 C2 C6 C7 -175.42(17) . . . . ?
C10 C2 C6 C7 -66.83(19) . . . . ?
C1 C2 C6 C8 -70.7(2) . . . . ?
C3 C2 C6 C8 60.70(19) . . . . ?
C10 C2 C6 C8 169.29(15) . . . . ?
C1 C2 C6 C5 172.09(16) . . . . ?
C3 C2 C6 C5 -56.55(16) . . . . ?
C10 C2 C6 C5 52.04(15) . . . . ?
C6 C5 C9 C10 41.37(17) . . . . ?
C4 C5 C9 C10 -66.60(17) . . . . ?
C1 C2 C10 N1 -34.42(18) . . . . ?
C3 C2 C10 N1 -160.87(14) . . . . ?
C6 C2 C10 N1 92.36(15) . . . . ?
C1 C2 C10 C9 -155.74(14) . . . . ?
C3 C2 C10 C9 77.81(16) . . . . ?
C6 C2 C10 C9 -28.96(16) . . . . ?
C5 C9 C10 N1 -122.27(16) . . . . ?
C5 C9 C10 C2 -7.04(17) . . . . ?
O3 C11 C12 N2 -26.4(2) . . . . ?
N1 C11 C12 N2 162.01(15) . . . . ?
O3 C11 C12 C13 93.8(2) . . . . ?
N1 C11 C12 C13 -77.76(19) . . . . ?
N2 C12 C13 C22 -61.03(19) . . . . ?
C11 C12 C13 C22 177.19(15) . . . . ?
N2 C12 C13 C14 61.08(18) . . . . ?
C11 C12 C13 C14 -60.69(19) . . . . ?
O4 C15 C16 C21 50.4(3) . . . . ?
O4 C15 C16 C17 -133.32(19) . . . . ?
C19 C18 C17 C16 -0.3(3) . . . . ?
C21 C16 C17 C18 1.9(3) . . . . ?
C15 C16 C17 C18 -174.44(19) . . . . ?
C17 C16 C21 C20 -2.2(3) . . . . ?
C15 C16 C21 C20 174.17(19) . . . . ?
C19 C20 C21 C16 0.8(3) . . . . ?
C14 C13 C22 C23 173.45(16) . . . . ?
C12 C13 C22 C23 -62.3(2) . . . . ?
C13 C22 C23 O13 -60.2(2) . . . . ?
C13 C22 C23 C24 178.42(15) . . . . ?
O13 C23 C24 O8 -65.83(18) . . . . ?
C22 C23 C24 O8 54.18(19) . . . . ?
O13 C23 C24 C25 52.81(19) . . . . ?
C22 C23 C24 C25 172.83(15) . . . . ?
O8 C24 C25 O7 -47.43(17) . . . . ?
C23 C24 C25 O7 -165.51(14) . . . . ?
O8 C24 C25 C26 71.77(17) . . . . ?
C23 C24 C25 C26 -46.31(19) . . . . ?
O7 C25 C26 O6 -75.32(16) . . . . ?
C24 C25 C26 O6 164.95(13) . . . . ?
O7 C25 C26 C27 168.25(14) . . . . ?
C24 C25 C26 C27 48.52(19) . . . . ?
O6 C26 C27 O13 -174.77(14) . . . . ?
C25 C26 C27 O13 -57.51(18) . . . . ?
O6 C26 C27 C28 64.17(19) . . . . ?
C25 C26 C27 C28 -178.58(16) . . . . ?
O13 C27 C28 O5 -69.04(18) . . . . ?
C26 C27 C28 O5 52.2(2) . . . . ?
O3 C11 N1 C10 -5.2(3) . . . . ?
C12 C11 N1 C10 166.59(15) . . . . ?
O3 C11 N1 S 145.54(15) . . . . ?
C12 C11 N1 S -42.6(2) . . . . ?
C2 C10 N1 C11 -174.54(15) . . . . ?
C9 C10 N1 C11 -60.8(2) . . . . ?
C2 C10 N1 S 31.56(17) . . . . ?
C9 C10 N1 S 145.27(13) . . . . ?
C11 C12 N2 O4 -63.94(17) . . . . ?
C13 C12 N2 O4 176.98(12) . . . . ?
C16 C15 O4 N2 68.9(2) . . . . ?
C12 N2 O4 C15 -132.57(15) . . . . ?
O9 C29 O5 C28 -0.1(3) . . . . ?
C30 C29 O5 C28 179.51(17) . . . . ?
C27 C28 O5 C29 124.37(18) . . . . ?
O12 C31 O6 C26 -3.0(3) . . . . ?
C32 C31 O6 C26 174.72(15) . . . . ?
C25 C26 O6 C31 109.24(17) . . . . ?
C27 C26 O6 C31 -131.79(16) . . . . ?
O11 C33 O7 C25 -12.6(2) . . . . ?
C34 C33 O7 C25 166.82(15) . . . . ?
C26 C25 O7 C33 150.75(15) . . . . ?
C24 C25 O7 C33 -87.33(18) . . . . ?
O10 C35 O8 C24 -1.8(2) . . . . ?
C36 C35 O8 C24 178.04(13) . . . . ?
C23 C24 O8 C35 -136.83(15) . . . . ?
C25 C24 O8 C35 102.83(16) . . . . ?
C28 C27 O13 C23 -169.72(14) . . . . ?
C26 C27 O13 C23 66.28(17) . . . . ?
C22 C23 O13 C27 173.78(13) . . . . ?
C24 C23 O13 C27 -64.36(18) . . . . ?
C11 N1 S O1 74.91(16) . . . . ?
C10 N1 S O1 -132.47(13) . . . . ?
C11 N1 S O2 -54.84(16) . . . . ?
C10 N1 S O2 97.77(14) . . . . ?
C11 N1 S C1 -168.74(15) . . . . ?
C10 N1 S C1 -16.12(14) . . . . ?
C2 C1 S O1 109.12(14) . . . . ?
C2 C1 S O2 -118.03(14) . . . . ?
C2 C1 S N1 -4.89(14) . . . . ?

loop_
_cod_related_entry_id
_cod_related_entry_database
_cod_related_entry_code
1 ChemSpider 30653394
